data_1556290
loop_
_publ_author_name
'Wheaton, Craig A.'
'Hayes, Paul G.'

_publ_section_title
;
 Exploring the versatility of a bis(phosphinimine) pincer ligand: effect
 of sterics on structure and lactide polymerization activity of cationic
 zinc complexes
;
_journal_issue 1
_journal_name_full 'Catal. Sci. Technol.'
_journal_page_first 125
_journal_paper_doi 10.1039/C1CY00306B
_journal_volume 2
_journal_year 2012
_chemical_formula_sum 'C76.18 H63.47 B N2 O P2 Zn'
_chemical_formula_weight 1160.98
_space_group_IT_number 2
_space_group_name_Hall '-P 1'
_space_group_name_H-M_alt 'P -1'
_symmetry_cell_setting triclinic
_symmetry_space_group_name_H-M 'P -1'
_atom_sites_solution_hydrogens geom
_atom_sites_solution_primary direct
_atom_sites_solution_secondary difmap
_audit_creation_method SHELXL-97
_cell_angle_alpha 86.7540(10)
_cell_angle_beta 78.7250(10)
_cell_angle_gamma 80.8590(10)
_cell_formula_units_Z 2
_cell_length_a 9.9214(8)
_cell_length_b 17.1175(13)
_cell_length_c 18.4747(14)
_cell_measurement_reflns_used 4611
_cell_measurement_temperature 173(2)
_cell_measurement_theta_max 43.128
_cell_measurement_theta_min 4.403
_cell_volume 3036.9(4)
_computing_structure_refinement 'SHELXL-97 (Sheldrick, 1997)'
_computing_structure_solution 'SHELXS-97 (Sheldrick, 1990)'
_diffrn_ambient_temperature 173(2)
_diffrn_measured_fraction_theta_full 0.997
_diffrn_measured_fraction_theta_max 0.997
_diffrn_radiation_monochromator graphite
_diffrn_radiation_source 'fine-focus sealed tube'
_diffrn_radiation_type MoK\a
_diffrn_radiation_wavelength 0.71073
_diffrn_reflns_av_R_equivalents 0.0643
_diffrn_reflns_av_sigmaI/netI 0.0717
_diffrn_reflns_limit_h_max 11
_diffrn_reflns_limit_h_min -11
_diffrn_reflns_limit_k_max 20
_diffrn_reflns_limit_k_min -20
_diffrn_reflns_limit_l_max 21
_diffrn_reflns_limit_l_min -21
_diffrn_reflns_number 36687
_diffrn_reflns_theta_full 25.03
_diffrn_reflns_theta_max 25.03
_diffrn_reflns_theta_min 2.58
_exptl_absorpt_coefficient_mu 0.505
_exptl_absorpt_correction_T_max 0.7456
_exptl_absorpt_correction_T_min 0.6780
_exptl_absorpt_correction_type multi-scan
_exptl_crystal_colour Colourless
_exptl_crystal_density_diffrn 1.270
_exptl_crystal_density_method 'not measured'
_exptl_crystal_description Plate
_exptl_crystal_F_000 1215
_exptl_crystal_size_max 0.42
_exptl_crystal_size_mid 0.21
_exptl_crystal_size_min 0.04
_refine_diff_density_max 0.338
_refine_diff_density_min -0.327
_refine_diff_density_rms 0.052
_refine_ls_extinction_method none
_refine_ls_goodness_of_fit_ref 1.012
_refine_ls_hydrogen_treatment constr
_refine_ls_matrix_type full
_refine_ls_number_parameters 784
_refine_ls_number_reflns 10686
_refine_ls_number_restraints 84
_refine_ls_restrained_S_all 1.008
_refine_ls_R_factor_all 0.0878
_refine_ls_R_factor_gt 0.0445
_refine_ls_shift/su_max 0.001
_refine_ls_shift/su_mean 0.000
_refine_ls_structure_factor_coef Fsqd
_refine_ls_weighting_details 'calc w=1/[\s^2^(Fo^2^)+(0.0341P)^2^+0.9448P] where P=(Fo^2^+2Fc^2^)/3'
_refine_ls_weighting_scheme calc
_refine_ls_wR_factor_gt 0.0849
_refine_ls_wR_factor_ref 0.0987
_reflns_number_gt 6972
_reflns_number_total 10686
_reflns_threshold_expression >2sigma(I)
_cod_data_source_file c1cy00306b.txt
_cod_data_source_block 5b
_cod_depositor_comments
;
The following automatic conversions were performed:

data item '_symmetry_cell_setting' value 'Triclinic' was changed to
'triclinic' in accordance with the
/home/saulius/struct/COD-crude-data/automatic-downloads/DataCite-retrospective/RSC/depositions/lib/dictionaries/cif_core.dic
dictionary named 'cif_core.dic' version 2.4.2 last updated on
2011-04-26.

Automatic conversion script
Id: cif_fix_values 6909 2019-04-08 15:41:33Z antanas 
;
_cod_original_sg_symbol_H-M P-1
_cod_database_code 1556290

loop_
_symmetry_equiv_pos_as_xyz
'x, y, z'
'-x, -y, -z'

loop_
_atom_site_label
_atom_site_type_symbol
_atom_site_fract_x
_atom_site_fract_y
_atom_site_fract_z
_atom_site_U_iso_or_equiv
_atom_site_adp_type
_atom_site_occupancy
_atom_site_symmetry_multiplicity
_atom_site_calc_flag
_atom_site_refinement_flags
_atom_site_disorder_assembly
_atom_site_disorder_group
Zn1 Zn 0.73217(3) 0.803774(19) 0.636425(19) 0.03316(11) Uani 1 1 d . . .
P1 P 0.58355(8) 0.64220(4) 0.67542(4) 0.03168(19) Uani 1 1 d . . .
O1 O 0.51121(18) 0.77038(10) 0.79108(10) 0.0307(5) Uani 1 1 d . A .
N1 N 0.7117(2) 0.69047(13) 0.66535(12) 0.0311(6) Uani 1 1 d . A .
C1 C 0.4559(3) 0.70201(16) 0.81208(15) 0.0292(7) Uani 1 1 d . . .
B1 B 0.9162(3) 0.70740(19) 0.15074(18) 0.0305(8) Uani 1 1 d . . .
P2 P 0.62714(8) 0.92494(4) 0.77480(4) 0.03090(19) Uani 1 1 d . . .
N2 N 0.6234(2) 0.89801(12) 0.69365(12) 0.0300(6) Uani 1 1 d . A .
C2 C 0.4822(3) 0.63663(16) 0.76767(16) 0.0313(7) Uani 1 1 d . A .
C3 C 0.4167(3) 0.57258(17) 0.79883(17) 0.0386(8) Uani 1 1 d . . .
H3 H 0.4310 0.5254 0.7718 0.046 Uiso 1 1 calc R A .
C4 C 0.3309(3) 0.57635(19) 0.86847(17) 0.0418(8) Uani 1 1 d . A .
H4 H 0.2884 0.5316 0.8875 0.050 Uiso 1 1 calc R . .
C5 C 0.3061(3) 0.64313(18) 0.91046(17) 0.0395(8) Uani 1 1 d . . .
H5 H 0.2478 0.6446 0.9579 0.047 Uiso 1 1 calc R A .
C6 C 0.3688(3) 0.70837(17) 0.88156(15) 0.0317(7) Uani 1 1 d . A .
C7 C 0.3676(3) 0.78865(16) 0.90436(15) 0.0308(7) Uani 1 1 d . . .
C8 C 0.3046(3) 0.83485(19) 0.96479(16) 0.0404(8) Uani 1 1 d . A .
H8 H 0.2422 0.8146 1.0045 0.048 Uiso 1 1 calc R . .
C9 C 0.3346(3) 0.9108(2) 0.96584(18) 0.0474(9) Uani 1 1 d . . .
H9 H 0.2913 0.9429 1.0068 0.057 Uiso 1 1 calc R A .
C10 C 0.4265(3) 0.94186(18) 0.90877(17) 0.0413(8) Uani 1 1 d . A .
H10 H 0.4455 0.9941 0.9119 0.050 Uiso 1 1 calc R . .
C11 C 0.4914(3) 0.89732(17) 0.84698(16) 0.0324(7) Uani 1 1 d . A .
C12 C 0.4567(3) 0.82186(16) 0.84775(15) 0.0300(7) Uani 1 1 d . A .
C13 C 0.6192(3) 1.02962(16) 0.78042(16) 0.0331(7) Uani 1 1 d . A .
C14 C 0.7387(3) 1.06270(18) 0.77963(18) 0.0461(9) Uani 1 1 d . . .
H14 H 0.8231 1.0294 0.7841 0.055 Uiso 1 1 calc R A .
C15 C 0.7356(4) 1.14338(19) 0.7725(2) 0.0574(10) Uani 1 1 d . A .
H15 H 0.8174 1.1657 0.7723 0.069 Uiso 1 1 calc R . .
C16 C 0.6123(4) 1.1922(2) 0.7655(2) 0.0594(10) Uani 1 1 d . . .
H16 H 0.6108 1.2478 0.7592 0.071 Uiso 1 1 calc R A .
C17 C 0.4926(3) 1.16037(18) 0.76773(19) 0.0488(9) Uani 1 1 d . A .
H17 H 0.4082 1.1941 0.7642 0.059 Uiso 1 1 calc R . .
C18 C 0.4952(3) 1.07939(17) 0.77511(17) 0.0394(8) Uani 1 1 d . . .
H18 H 0.4125 1.0575 0.7766 0.047 Uiso 1 1 calc R A .
C19 C 0.7864(3) 0.87513(16) 0.79727(16) 0.0319(7) Uani 1 1 d . A .
C20 C 0.9086(3) 0.86977(17) 0.74459(17) 0.0381(8) Uani 1 1 d . . .
H20 H 0.9071 0.8927 0.6967 0.046 Uiso 1 1 calc R A .
C21 C 1.0325(3) 0.83100(18) 0.7619(2) 0.0478(9) Uani 1 1 d . A .
H21 H 1.1158 0.8279 0.7260 0.057 Uiso 1 1 calc R . .
C22 C 1.0350(3) 0.79708(19) 0.8311(2) 0.0512(9) Uani 1 1 d . . .
H22 H 1.1199 0.7700 0.8424 0.061 Uiso 1 1 calc R A .
C23 C 0.9162(4) 0.8021(2) 0.8834(2) 0.0526(9) Uani 1 1 d . A .
H23 H 0.9186 0.7784 0.9310 0.063 Uiso 1 1 calc R . .
C24 C 0.7922(3) 0.84168(18) 0.86724(17) 0.0421(8) Uani 1 1 d . . .
H24 H 0.7103 0.8460 0.9042 0.051 Uiso 1 1 calc R A .
C25 C 0.5152(3) 0.93894(16) 0.65644(16) 0.0346(7) Uani 1 1 d . . .
C26 C 0.5352(4) 1.00568(18) 0.61198(18) 0.0482(9) Uani 1 1 d . A .
C27 C 0.4239(4) 1.0419(2) 0.5787(2) 0.0639(11) Uani 1 1 d . . .
H27 H 0.4337 1.0888 0.5494 0.077 Uiso 1 1 calc R A .
C28 C 0.3025(4) 1.0114(2) 0.5875(2) 0.0615(11) Uani 1 1 d . A .
H28 H 0.2290 1.0375 0.5648 0.074 Uiso 1 1 calc R . .
C29 C 0.2859(4) 0.9439(2) 0.62863(19) 0.0504(9) Uani 1 1 d . . .
H29 H 0.2025 0.9218 0.6332 0.060 Uiso 1 1 calc R A .
C30 C 0.3909(3) 0.90784(18) 0.66365(17) 0.0408(8) Uani 1 1 d . A .
H30 H 0.3788 0.8612 0.6931 0.049 Uiso 1 1 calc R . .
C31 C 0.6679(4) 1.0399(2) 0.5990(2) 0.0645(11) Uani 1 1 d . . .
H31A H 0.6593 1.0828 0.6333 0.097 Uiso 1 1 calc R A .
H31B H 0.6868 1.0609 0.5481 0.097 Uiso 1 1 calc R . .
H31C H 0.7445 0.9986 0.6069 0.097 Uiso 1 1 calc R . .
C32 C 0.4674(3) 0.69171(16) 0.61807(16) 0.0327(7) Uani 1 1 d . A .
C33 C 0.3243(3) 0.69650(16) 0.63937(17) 0.0383(8) Uani 1 1 d . . .
H33 H 0.2857 0.6756 0.6862 0.046 Uiso 1 1 calc R A .
C34 C 0.2376(3) 0.73164(17) 0.59259(19) 0.0444(8) Uani 1 1 d . A .
H34 H 0.1397 0.7348 0.6075 0.053 Uiso 1 1 calc R . .
C35 C 0.2922(4) 0.76198(18) 0.52476(19) 0.0455(9) Uani 1 1 d . . .
H35 H 0.2319 0.7869 0.4933 0.055 Uiso 1 1 calc R A .
C36 C 0.4344(4) 0.75635(17) 0.50208(18) 0.0444(8) Uani 1 1 d . A .
H36 H 0.4721 0.7762 0.4546 0.053 Uiso 1 1 calc R . .
C37 C 0.5219(3) 0.72176(17) 0.54856(17) 0.0408(8) Uani 1 1 d . . .
H37 H 0.6197 0.7184 0.5331 0.049 Uiso 1 1 calc R A .
C38 C 0.6355(3) 0.54105(16) 0.64788(16) 0.0299(7) Uani 1 1 d . A .
C39 C 0.6160(3) 0.51590(17) 0.58078(16) 0.0359(7) Uani 1 1 d . . .
H39 H 0.5668 0.5512 0.5501 0.043 Uiso 1 1 calc R A .
C40 C 0.6688(3) 0.43915(18) 0.55895(18) 0.0427(8) Uani 1 1 d . A .
H40 H 0.6561 0.4221 0.5130 0.051 Uiso 1 1 calc R . .
C41 C 0.7395(3) 0.38761(18) 0.6035(2) 0.0470(9) Uani 1 1 d . . .
H41 H 0.7758 0.3351 0.5883 0.056 Uiso 1 1 calc R A .
C42 C 0.7574(3) 0.41221(18) 0.6700(2) 0.0465(9) Uani 1 1 d . A .
H42 H 0.8054 0.3764 0.7009 0.056 Uiso 1 1 calc R . .
C43 C 0.7064(3) 0.48830(17) 0.69224(17) 0.0374(8) Uani 1 1 d . . .
H43 H 0.7198 0.5048 0.7382 0.045 Uiso 1 1 calc R A .
C44 C 0.8374(3) 0.64893(16) 0.68830(18) 0.0353(7) Uani 1 1 d . . .
C45 C 0.9421(3) 0.60705(17) 0.63744(19) 0.0401(8) Uani 1 1 d . A .
C46 C 1.0589(3) 0.56782(19) 0.6635(2) 0.0550(10) Uani 1 1 d . . .
H46 H 1.1315 0.5383 0.6300 0.066 Uiso 1 1 calc R A .
C47 C 1.0718(4) 0.5707(2) 0.7354(3) 0.0598(11) Uani 1 1 d . A .
H47 H 1.1518 0.5425 0.7513 0.072 Uiso 1 1 calc R . .
C48 C 0.9697(4) 0.6142(2) 0.7851(2) 0.0548(10) Uani 1 1 d . . .
H48 H 0.9800 0.6174 0.8349 0.066 Uiso 1 1 calc R A .
C49 C 0.8516(3) 0.65341(17) 0.76162(19) 0.0435(8) Uani 1 1 d . A .
H49 H 0.7804 0.6834 0.7955 0.052 Uiso 1 1 calc R . .
C50 C 0.9339(3) 0.6025(2) 0.55784(19) 0.0568(10) Uani 1 1 d . . .
H50A H 0.8952 0.5549 0.5506 0.085 Uiso 1 1 calc R A .
H50B H 1.0272 0.6001 0.5275 0.085 Uiso 1 1 calc R . .
H50C H 0.8738 0.6495 0.5433 0.085 Uiso 1 1 calc R . .
C51 C 0.8313(3) 0.67239(16) 0.22758(16) 0.0333(7) Uani 1 1 d . . .
C52 C 0.7045(3) 0.64369(16) 0.23503(17) 0.0375(8) Uani 1 1 d . . .
H52 H 0.6655 0.6420 0.1922 0.045 Uiso 1 1 calc R . .
C53 C 0.6332(3) 0.61762(17) 0.30207(19) 0.0451(9) Uani 1 1 d . . .
H53 H 0.5469 0.5994 0.3042 0.054 Uiso 1 1 calc R . .
C54 C 0.6861(4) 0.6179(2) 0.3647(2) 0.0550(10) Uani 1 1 d . . .
H54 H 0.6372 0.6003 0.4106 0.066 Uiso 1 1 calc R . .
C55 C 0.8115(4) 0.6442(2) 0.36044(19) 0.0605(10) Uani 1 1 d . . .
H55 H 0.8502 0.6444 0.4036 0.073 Uiso 1 1 calc R . .
C56 C 0.8815(3) 0.6706(2) 0.29333(18) 0.0523(9) Uani 1 1 d . . .
H56 H 0.9680 0.6883 0.2920 0.063 Uiso 1 1 calc R . .
C57 C 0.9105(3) 0.80335(17) 0.15336(17) 0.0346(7) Uani 1 1 d . . .
C58 C 0.8765(3) 0.84826(19) 0.21672(19) 0.0466(9) Uani 1 1 d . . .
H58 H 0.8498 0.8227 0.2631 0.056 Uiso 1 1 calc R . .
C59 C 0.8804(4) 0.9292(2) 0.2145(3) 0.0678(12) Uani 1 1 d . . .
H59 H 0.8573 0.9574 0.2592 0.081 Uiso 1 1 calc R . .
C60 C 0.9166(4) 0.9690(2) 0.1492(3) 0.0759(14) Uani 1 1 d . . .
H60 H 0.9187 1.0244 0.1478 0.091 Uiso 1 1 calc R . .
C61 C 0.9498(4) 0.9269(2) 0.0862(3) 0.0756(13) Uani 1 1 d . . .
H61 H 0.9750 0.9533 0.0400 0.091 Uiso 1 1 calc R . .
C62 C 0.9472(3) 0.84662(19) 0.0883(2) 0.0522(9) Uani 1 1 d . . .
H62 H 0.9717 0.8194 0.0431 0.063 Uiso 1 1 calc R . .
C63 C 0.8449(3) 0.68805(17) 0.08173(15) 0.0323(7) Uani 1 1 d . . .
C64 C 0.8861(3) 0.62052(18) 0.03948(17) 0.0423(8) Uani 1 1 d . . .
H64 H 0.9673 0.5858 0.0469 0.051 Uiso 1 1 calc R . .
C65 C 0.8144(4) 0.6015(2) -0.01282(19) 0.0540(9) Uani 1 1 d . . .
H65 H 0.8466 0.5544 -0.0399 0.065 Uiso 1 1 calc R . .
C66 C 0.6970(4) 0.6505(2) -0.02564(19) 0.0526(9) Uani 1 1 d . . .
H66 H 0.6467 0.6375 -0.0609 0.063 Uiso 1 1 calc R . .
C67 C 0.6542(3) 0.7185(2) 0.01368(18) 0.0459(9) Uani 1 1 d . . .
H67 H 0.5744 0.7536 0.0048 0.055 Uiso 1 1 calc R . .
C68 C 0.7258(3) 0.73664(19) 0.06607(17) 0.0405(8) Uani 1 1 d . . .
H68 H 0.6930 0.7840 0.0926 0.049 Uiso 1 1 calc R . .
C69 C 1.0801(3) 0.66504(16) 0.13905(15) 0.0302(7) Uani 1 1 d . . .
C70 C 1.1919(3) 0.70657(18) 0.12327(16) 0.0394(8) Uani 1 1 d . . .
H70 H 1.1736 0.7628 0.1217 0.047 Uiso 1 1 calc R . .
C71 C 1.3295(3) 0.6701(2) 0.10961(18) 0.0497(9) Uani 1 1 d . . .
H71 H 1.4022 0.7014 0.0992 0.060 Uiso 1 1 calc R . .
C72 C 1.3609(3) 0.5892(2) 0.11106(17) 0.0485(9) Uani 1 1 d . . .
H72 H 1.4547 0.5640 0.0998 0.058 Uiso 1 1 calc R . .
C73 C 1.2539(3) 0.54509(19) 0.12915(17) 0.0450(8) Uani 1 1 d . . .
H73 H 1.2737 0.4890 0.1318 0.054 Uiso 1 1 calc R . .
C74 C 1.1168(3) 0.58264(17) 0.14357(16) 0.0366(7) Uani 1 1 d . . .
H74 H 1.0448 0.5510 0.1571 0.044 Uiso 1 1 calc R . .
C75 C 0.8652(5) 0.8234(3) 0.5459(3) 0.0381(18) Uani 0.76 1 d P A 1
H75A H 0.9508 0.7854 0.5440 0.057 Uiso 0.76 1 calc PR A 1
H75B H 0.8867 0.8773 0.5457 0.057 Uiso 0.76 1 calc PR A 1
H75C H 0.8244 0.8172 0.5027 0.057 Uiso 0.76 1 calc PR A 1
C75B C 0.8704(12) 0.8347(7) 0.5456(5) 0.056(7) Uani 0.24 1 d PGU A 2
C76B C 0.9387(11) 0.8997(6) 0.5449(5) 0.059(4) Uani 0.24 1 d PGU A 2
H76B H 0.9291 0.9282 0.5887 0.070 Uiso 0.24 1 calc PR A 2
C77B C 1.0209(9) 0.9231(5) 0.4799(6) 0.065(4) Uani 0.24 1 d PGU A 2
H77B H 1.0675 0.9676 0.4794 0.078 Uiso 0.24 1 calc PR A 2
C78B C 1.0349(9) 0.8815(6) 0.4158(5) 0.061(4) Uani 0.24 1 d PGU A 2
H78B H 1.0911 0.8975 0.3714 0.073 Uiso 0.24 1 calc PR A 2
C79B C 0.9666(10) 0.8165(6) 0.4165(5) 0.056(4) Uani 0.24 1 d PGU A 2
H79B H 0.9762 0.7880 0.3727 0.068 Uiso 0.24 1 calc PR A 2
C80B C 0.8844(10) 0.7931(5) 0.4815(6) 0.060(4) Uani 0.24 1 d PGU A 2
H80B H 0.8377 0.7486 0.4820 0.072 Uiso 0.24 1 calc PR A 2

loop_
_atom_site_aniso_label
_atom_site_aniso_U_11
_atom_site_aniso_U_22
_atom_site_aniso_U_33
_atom_site_aniso_U_23
_atom_site_aniso_U_13
_atom_site_aniso_U_12
Zn1 0.0341(2) 0.0298(2) 0.0334(2) 0.00005(15) -0.00498(16) -0.00041(15)
P1 0.0323(4) 0.0296(4) 0.0317(5) -0.0015(3) -0.0046(4) -0.0017(3)
O1 0.0316(11) 0.0299(11) 0.0288(12) -0.0038(9) -0.0005(9) -0.0046(9)
N1 0.0308(13) 0.0290(13) 0.0330(15) -0.0015(11) -0.0058(11) -0.0032(11)
C1 0.0251(16) 0.0304(16) 0.0326(18) 0.0030(14) -0.0087(14) -0.0035(13)
B1 0.0301(19) 0.0328(19) 0.028(2) -0.0016(15) -0.0066(15) -0.0006(15)
P2 0.0289(4) 0.0294(4) 0.0332(5) -0.0028(3) -0.0071(4) 0.0014(3)
N2 0.0337(14) 0.0281(13) 0.0287(14) -0.0006(11) -0.0099(11) -0.0011(11)
C2 0.0286(16) 0.0331(17) 0.0316(18) 0.0023(14) -0.0058(13) -0.0040(13)
C3 0.0376(18) 0.0353(18) 0.043(2) 0.0006(15) -0.0081(16) -0.0055(14)
C4 0.0327(18) 0.045(2) 0.046(2) 0.0121(17) -0.0040(16) -0.0098(15)
C5 0.0309(17) 0.049(2) 0.0337(19) 0.0084(16) -0.0012(14) -0.0013(15)
C6 0.0236(15) 0.0419(18) 0.0276(18) 0.0070(14) -0.0073(13) 0.0011(13)
C7 0.0250(16) 0.0373(17) 0.0281(18) 0.0019(14) -0.0077(13) 0.0033(13)
C8 0.0351(18) 0.052(2) 0.0291(19) -0.0005(15) -0.0004(14) 0.0027(15)
C9 0.048(2) 0.052(2) 0.035(2) -0.0114(16) 0.0025(17) 0.0058(17)
C10 0.0409(19) 0.0375(18) 0.044(2) -0.0085(16) -0.0088(16) 0.0017(15)
C11 0.0294(16) 0.0361(17) 0.0312(18) -0.0044(14) -0.0085(14) 0.0015(13)
C12 0.0251(16) 0.0366(17) 0.0267(17) -0.0043(14) -0.0070(13) 0.0034(13)
C13 0.0312(17) 0.0304(16) 0.0378(19) -0.0068(14) -0.0093(14) 0.0003(13)
C14 0.0399(19) 0.0406(19) 0.060(2) -0.0138(17) -0.0149(17) -0.0020(15)
C15 0.045(2) 0.041(2) 0.092(3) -0.0184(19) -0.015(2) -0.0132(17)
C16 0.053(2) 0.0331(19) 0.092(3) -0.0131(19) -0.012(2) -0.0042(17)
C17 0.043(2) 0.0298(18) 0.071(3) -0.0079(17) -0.0102(18) 0.0036(15)
C18 0.0335(18) 0.0355(18) 0.049(2) -0.0078(15) -0.0082(15) -0.0007(14)
C19 0.0297(17) 0.0335(16) 0.0329(19) -0.0046(14) -0.0088(14) -0.0015(13)
C20 0.0347(18) 0.0381(18) 0.039(2) -0.0007(15) -0.0070(15) 0.0013(14)
C21 0.0300(18) 0.044(2) 0.066(3) -0.0058(18) -0.0047(17) 0.0001(15)
C22 0.036(2) 0.043(2) 0.076(3) -0.0004(19) -0.022(2) 0.0015(16)
C23 0.050(2) 0.061(2) 0.050(2) 0.0055(18) -0.0271(19) 0.0004(18)
C24 0.0329(18) 0.057(2) 0.036(2) -0.0023(16) -0.0078(15) -0.0031(15)
C25 0.0445(19) 0.0296(17) 0.0293(18) -0.0046(14) -0.0125(15) 0.0031(14)
C26 0.067(2) 0.0360(19) 0.045(2) 0.0031(16) -0.0191(18) -0.0080(17)
C27 0.092(3) 0.044(2) 0.061(3) 0.0131(19) -0.039(2) 0.000(2)
C28 0.077(3) 0.050(2) 0.063(3) 0.000(2) -0.041(2) 0.007(2)
C29 0.051(2) 0.047(2) 0.056(2) -0.0056(18) -0.0237(19) 0.0010(17)
C30 0.043(2) 0.0342(18) 0.045(2) -0.0048(15) -0.0137(16) 0.0030(15)
C31 0.087(3) 0.058(2) 0.056(3) 0.0171(19) -0.022(2) -0.029(2)
C32 0.0364(18) 0.0274(16) 0.0335(19) -0.0020(13) -0.0074(14) -0.0011(13)
C33 0.0382(19) 0.0349(17) 0.040(2) -0.0015(15) -0.0069(16) 0.0001(14)
C34 0.0366(19) 0.0382(18) 0.062(3) -0.0055(17) -0.0208(18) -0.0017(15)
C35 0.054(2) 0.0344(18) 0.052(2) -0.0004(16) -0.0276(19) 0.0020(16)
C36 0.062(2) 0.0366(18) 0.035(2) 0.0059(15) -0.0165(18) -0.0040(16)
C37 0.0408(19) 0.0366(18) 0.045(2) -0.0014(16) -0.0086(16) -0.0045(15)
C38 0.0292(16) 0.0271(15) 0.0322(18) -0.0004(13) -0.0046(14) -0.0025(13)
C39 0.0351(18) 0.0370(18) 0.036(2) 0.0003(15) -0.0084(15) -0.0042(14)
C40 0.0427(19) 0.045(2) 0.041(2) -0.0146(16) -0.0048(16) -0.0065(16)
C41 0.041(2) 0.0317(18) 0.067(3) -0.0137(18) -0.0089(18) 0.0004(15)
C42 0.041(2) 0.0336(18) 0.064(3) 0.0044(17) -0.0184(18) 0.0029(15)
C43 0.0379(18) 0.0338(17) 0.041(2) -0.0011(15) -0.0120(15) -0.0004(14)
C44 0.0322(17) 0.0263(16) 0.049(2) -0.0028(14) -0.0104(15) -0.0043(13)
C45 0.0326(18) 0.0282(17) 0.058(2) -0.0047(15) -0.0054(16) -0.0046(14)
C46 0.033(2) 0.037(2) 0.092(3) 0.006(2) -0.006(2) -0.0061(15)
C47 0.037(2) 0.050(2) 0.096(3) 0.021(2) -0.027(2) -0.0102(17)
C48 0.059(2) 0.049(2) 0.068(3) 0.020(2) -0.034(2) -0.0209(19)
C49 0.047(2) 0.0361(18) 0.051(2) 0.0025(16) -0.0178(17) -0.0089(15)
C50 0.050(2) 0.057(2) 0.056(3) -0.0140(19) 0.0066(18) -0.0018(18)
C51 0.0359(18) 0.0276(16) 0.0336(19) -0.0006(13) -0.0057(14) 0.0027(13)
C52 0.0448(19) 0.0295(16) 0.036(2) -0.0029(14) -0.0045(16) -0.0029(14)
C53 0.047(2) 0.0360(18) 0.047(2) -0.0011(16) 0.0067(18) -0.0084(15)
C54 0.059(2) 0.054(2) 0.040(2) 0.0083(18) 0.0110(19) 0.0011(19)
C55 0.061(3) 0.087(3) 0.028(2) 0.0106(19) -0.0083(18) 0.001(2)
C56 0.043(2) 0.076(3) 0.036(2) 0.0087(18) -0.0096(17) -0.0062(18)
C57 0.0285(17) 0.0385(18) 0.037(2) -0.0025(15) -0.0112(14) 0.0001(13)
C58 0.0318(18) 0.052(2) 0.056(2) -0.0127(18) -0.0084(16) -0.0029(15)
C59 0.047(2) 0.052(3) 0.106(4) -0.036(2) -0.020(2) 0.0051(19)
C60 0.059(3) 0.033(2) 0.145(5) -0.004(3) -0.044(3) -0.0010(19)
C61 0.081(3) 0.045(2) 0.105(4) 0.032(2) -0.032(3) -0.018(2)
C62 0.067(2) 0.042(2) 0.049(2) 0.0088(17) -0.0123(19) -0.0125(18)
C63 0.0287(17) 0.0396(18) 0.0271(18) 0.0030(14) -0.0041(13) -0.0037(14)
C64 0.0421(19) 0.048(2) 0.039(2) -0.0033(16) -0.0180(16) 0.0001(16)
C65 0.061(2) 0.053(2) 0.053(2) -0.0146(18) -0.027(2) -0.0002(18)
C66 0.049(2) 0.072(3) 0.044(2) -0.0023(19) -0.0199(18) -0.0164(19)
C67 0.0320(18) 0.065(2) 0.040(2) 0.0110(18) -0.0105(16) -0.0043(17)
C68 0.0337(18) 0.050(2) 0.035(2) 0.0000(15) -0.0038(15) 0.0001(15)
C69 0.0316(16) 0.0351(17) 0.0246(17) 0.0000(13) -0.0087(13) -0.0034(13)
C70 0.0398(19) 0.0433(19) 0.0354(19) 0.0023(15) -0.0063(15) -0.0092(15)
C71 0.0329(19) 0.066(2) 0.049(2) 0.0063(18) -0.0047(16) -0.0107(17)
C72 0.037(2) 0.066(2) 0.039(2) -0.0027(18) -0.0118(16) 0.0089(18)
C73 0.052(2) 0.045(2) 0.039(2) -0.0068(16) -0.0224(17) 0.0088(17)
C74 0.0405(19) 0.0373(18) 0.0352(19) -0.0013(14) -0.0177(15) -0.0026(14)
C75 0.043(4) 0.035(3) 0.034(4) -0.002(3) -0.003(3) -0.005(3)
C75B 0.076(17) 0.016(10) 0.056(11) 0.011(9) 0.028(13) -0.003(9)
C76B 0.040(8) 0.074(9) 0.061(8) -0.001(7) 0.000(7) -0.017(7)
C77B 0.053(9) 0.082(10) 0.067(9) 0.015(7) -0.009(8) -0.038(8)
C78B 0.040(8) 0.095(11) 0.047(7) 0.023(7) -0.014(7) -0.011(7)
C79B 0.054(9) 0.072(9) 0.041(8) -0.006(7) -0.017(6) 0.010(6)
C80B 0.036(8) 0.051(8) 0.081(11) -0.013(7) 0.011(7) 0.005(6)

loop_
_atom_type_symbol
_atom_type_description
_atom_type_scat_dispersion_real
_atom_type_scat_dispersion_imag
_atom_type_scat_source
C C 0.0033 0.0016 'International Tables Vol C Tables 4.2.6.8 and 6.1.1.4'
H H 0.0000 0.0000 'International Tables Vol C Tables 4.2.6.8 and 6.1.1.4'
B B 0.0013 0.0007 'International Tables Vol C Tables 4.2.6.8 and 6.1.1.4'
N N 0.0061 0.0033 'International Tables Vol C Tables 4.2.6.8 and 6.1.1.4'
O O 0.0106 0.0060 'International Tables Vol C Tables 4.2.6.8 and 6.1.1.4'
P P 0.1023 0.0942 'International Tables Vol C Tables 4.2.6.8 and 6.1.1.4'
Zn Zn 0.2839 1.4301 'International Tables Vol C Tables 4.2.6.8 and 6.1.1.4'

loop_
_geom_angle_atom_site_label_1
_geom_angle_atom_site_label_2
_geom_angle_atom_site_label_3
_geom_angle
C75 Zn1 N1 117.57(18)
C75 Zn1 N2 118.22(18)
N1 Zn1 N2 124.20(9)
C75 Zn1 C75B 5.4(4)
N1 Zn1 C75B 122.7(3)
N2 Zn1 C75B 113.1(3)
N1 P1 C32 106.73(13)
N1 P1 C38 112.77(12)
C32 P1 C38 108.91(13)
N1 P1 C2 116.38(13)
C32 P1 C2 106.71(13)
C38 P1 C2 105.05(13)
C1 O1 C12 105.6(2)
C44 N1 P1 116.08(18)
C44 N1 Zn1 110.64(16)
P1 N1 Zn1 132.94(13)
O1 C1 C2 122.9(2)
O1 C1 C6 111.6(2)
C2 C1 C6 125.5(3)
C51 B1 C57 111.3(2)
C51 B1 C63 108.9(2)
C57 B1 C63 108.6(2)
C51 B1 C69 108.7(2)
C57 B1 C69 108.7(2)
C63 B1 C69 110.6(2)
N2 P2 C19 106.32(13)
N2 P2 C13 112.92(13)
C19 P2 C13 109.88(13)
N2 P2 C11 115.44(13)
C19 P2 C11 105.90(13)
C13 P2 C11 106.13(13)
C25 N2 P2 118.20(18)
C25 N2 Zn1 111.36(16)
P2 N2 Zn1 129.89(13)
C1 C2 C3 114.4(3)
C1 C2 P1 119.5(2)
C3 C2 P1 125.9(2)
C4 C3 C2 121.7(3)
C4 C3 H3 119.2
C2 C3 H3 119.2
C5 C4 C3 122.0(3)
C5 C4 H4 119.0
C3 C4 H4 119.0
C4 C5 C6 118.3(3)
C4 C5 H5 120.8
C6 C5 H5 120.8
C5 C6 C1 118.1(3)
C5 C6 C7 136.5(3)
C1 C6 C7 105.4(2)
C12 C7 C8 118.0(3)
C12 C7 C6 105.2(2)
C8 C7 C6 136.8(3)
C9 C8 C7 118.6(3)
C9 C8 H8 120.7
C7 C8 H8 120.7
C8 C9 C10 122.0(3)
C8 C9 H9 119.0
C10 C9 H9 119.0
C9 C10 C11 121.1(3)
C9 C10 H10 119.5
C11 C10 H10 119.5
C12 C11 C10 115.0(3)
C12 C11 P2 118.8(2)
C10 C11 P2 125.8(2)
O1 C12 C11 122.4(2)
O1 C12 C7 112.2(2)
C11 C12 C7 125.4(3)
C14 C13 C18 119.2(3)
C14 C13 P2 120.9(2)
C18 C13 P2 119.3(2)
C15 C14 C13 120.4(3)
C15 C14 H14 119.8
C13 C14 H14 119.8
C14 C15 C16 119.8(3)
C14 C15 H15 120.1
C16 C15 H15 120.1
C17 C16 C15 120.3(3)
C17 C16 H16 119.8
C15 C16 H16 119.8
C16 C17 C18 120.0(3)
C16 C17 H17 120.0
C18 C17 H17 120.0
C17 C18 C13 120.1(3)
C17 C18 H18 119.9
C13 C18 H18 119.9
C24 C19 C20 118.6(3)
C24 C19 P2 121.3(2)
C20 C19 P2 120.1(2)
C21 C20 C19 120.2(3)
C21 C20 H20 119.9
C19 C20 H20 119.9
C22 C21 C20 120.1(3)
C22 C21 H21 119.9
C20 C21 H21 119.9
C23 C22 C21 120.4(3)
C23 C22 H22 119.8
C21 C22 H22 119.8
C22 C23 C24 120.0(3)
C22 C23 H23 120.0
C24 C23 H23 120.0
C23 C24 C19 120.6(3)
C23 C24 H24 119.7
C19 C24 H24 119.7
C26 C25 C30 119.9(3)
C26 C25 N2 121.3(3)
C30 C25 N2 118.7(3)
C25 C26 C27 117.3(3)
C25 C26 C31 122.8(3)
C27 C26 C31 119.9(3)
C28 C27 C26 121.8(3)
C28 C27 H27 119.1
C26 C27 H27 119.1
C29 C28 C27 120.5(3)
C29 C28 H28 119.8
C27 C28 H28 119.8
C28 C29 C30 119.5(3)
C28 C29 H29 120.3
C30 C29 H29 120.3
C29 C30 C25 120.9(3)
C29 C30 H30 119.6
C25 C30 H30 119.6
C26 C31 H31A 109.5
C26 C31 H31B 109.5
H31A C31 H31B 109.5
C26 C31 H31C 109.5
H31A C31 H31C 109.5
H31B C31 H31C 109.5
C33 C32 C37 118.9(3)
C33 C32 P1 121.5(2)
C37 C32 P1 119.5(2)
C34 C33 C32 120.2(3)
C34 C33 H33 119.9
C32 C33 H33 119.9
C35 C34 C33 120.4(3)
C35 C34 H34 119.8
C33 C34 H34 119.8
C34 C35 C36 120.1(3)
C34 C35 H35 119.9
C36 C35 H35 119.9
C35 C36 C37 119.9(3)
C35 C36 H36 120.1
C37 C36 H36 120.1
C36 C37 C32 120.4(3)
C36 C37 H37 119.8
C32 C37 H37 119.8
C43 C38 C39 119.2(3)
C43 C38 P1 118.8(2)
C39 C38 P1 121.9(2)
C40 C39 C38 119.8(3)
C40 C39 H39 120.1
C38 C39 H39 120.1
C41 C40 C39 120.3(3)
C41 C40 H40 119.9
C39 C40 H40 119.9
C42 C41 C40 119.9(3)
C42 C41 H41 120.1
C40 C41 H41 120.1
C41 C42 C43 120.5(3)
C41 C42 H42 119.7
C43 C42 H42 119.7
C42 C43 C38 120.3(3)
C42 C43 H43 119.8
C38 C43 H43 119.8
C45 C44 C49 120.8(3)
C45 C44 N1 120.3(3)
C49 C44 N1 118.9(3)
C44 C45 C46 117.3(3)
C44 C45 C50 122.9(3)
C46 C45 C50 119.8(3)
C47 C46 C45 122.0(3)
C47 C46 H46 119.0
C45 C46 H46 119.0
C46 C47 C48 120.5(3)
C46 C47 H47 119.7
C48 C47 H47 119.7
C47 C48 C49 119.2(4)
C47 C48 H48 120.4
C49 C48 H48 120.4
C48 C49 C44 120.2(3)
C48 C49 H49 119.9
C44 C49 H49 119.9
C45 C50 H50A 109.5
C45 C50 H50B 109.5
H50A C50 H50B 109.5
C45 C50 H50C 109.5
H50A C50 H50C 109.5
H50B C50 H50C 109.5
C56 C51 C52 114.0(3)
C56 C51 B1 120.9(3)
C52 C51 B1 125.1(3)
C53 C52 C51 123.1(3)
C53 C52 H52 118.5
C51 C52 H52 118.5
C54 C53 C52 120.5(3)
C54 C53 H53 119.7
C52 C53 H53 119.7
C53 C54 C55 118.9(3)
C53 C54 H54 120.6
C55 C54 H54 120.6
C54 C55 C56 120.2(3)
C54 C55 H55 119.9
C56 C55 H55 119.9
C55 C56 C51 123.3(3)
C55 C56 H56 118.4
C51 C56 H56 118.4
C58 C57 C62 114.2(3)
C58 C57 B1 125.9(3)
C62 C57 B1 119.8(3)
C59 C58 C57 122.3(4)
C59 C58 H58 118.8
C57 C58 H58 118.8
C60 C59 C58 121.2(4)
C60 C59 H59 119.4
C58 C59 H59 119.4
C61 C60 C59 117.9(4)
C61 C60 H60 121.1
C59 C60 H60 121.1
C60 C61 C62 121.1(4)
C60 C61 H61 119.5
C62 C61 H61 119.5
C61 C62 C57 123.3(4)
C61 C62 H62 118.4
C57 C62 H62 118.4
C64 C63 C68 114.4(3)
C64 C63 B1 124.6(2)
C68 C63 B1 120.7(3)
C65 C64 C63 123.2(3)
C65 C64 H64 118.4
C63 C64 H64 118.4
C66 C65 C64 120.3(3)
C66 C65 H65 119.9
C64 C65 H65 119.9
C67 C66 C65 118.5(3)
C67 C66 H66 120.7
C65 C66 H66 120.7
C66 C67 C68 120.8(3)
C66 C67 H67 119.6
C68 C67 H67 119.6
C67 C68 C63 122.8(3)
C67 C68 H68 118.6
C63 C68 H68 118.6
C70 C69 C74 114.5(3)
C70 C69 B1 123.8(3)
C74 C69 B1 121.7(3)
C69 C70 C71 123.2(3)
C69 C70 H70 118.4
C71 C70 H70 118.4
C72 C71 C70 120.4(3)
C72 C71 H71 119.8
C70 C71 H71 119.8
C71 C72 C73 118.7(3)
C71 C72 H72 120.6
C73 C72 H72 120.6
C72 C73 C74 120.1(3)
C72 C73 H73 120.0
C74 C73 H73 120.0
C73 C74 C69 122.9(3)
C73 C74 H74 118.5
C69 C74 H74 118.5
Zn1 C75 H75A 109.5
Zn1 C75 H75B 109.5
Zn1 C75 H75C 109.5
C76B C75B C80B 120.0
C76B C75B Zn1 122.0(6)
C80B C75B Zn1 117.7(6)
C75B C76B C77B 120.0
C75B C76B H76B 120.0
C77B C76B H76B 120.0
C78B C77B C76B 120.0
C78B C77B H77B 120.0
C76B C77B H77B 120.0
C77B C78B C79B 120.0
C77B C78B H78B 120.0
C79B C78B H78B 120.0
C80B C79B C78B 120.0
C80B C79B H79B 120.0
C78B C79B H79B 120.0
C79B C80B C75B 120.0
C79B C80B H80B 120.0
C75B C80B H80B 120.0

loop_
_geom_bond_atom_site_label_1
_geom_bond_atom_site_label_2
_geom_bond_distance
Zn1 C75 1.967(4)
Zn1 N1 2.013(2)
Zn1 N2 2.020(2)
Zn1 C75B 2.051(7)
P1 N1 1.599(2)
P1 C32 1.799(3)
P1 C38 1.799(3)
P1 C2 1.807(3)
O1 C1 1.375(3)
O1 C12 1.377(3)
N1 C44 1.460(3)
C1 C2 1.386(4)
C1 C6 1.400(4)
B1 C51 1.637(4)
B1 C57 1.638(4)
B1 C63 1.646(4)
B1 C69 1.650(4)
P2 N2 1.602(2)
P2 C19 1.785(3)
P2 C13 1.789(3)
P2 C11 1.801(3)
N2 C25 1.453(3)
C2 C3 1.402(4)
C3 C4 1.395(4)
C3 H3 0.9500
C4 C5 1.380(4)
C4 H4 0.9500
C5 C6 1.394(4)
C5 H5 0.9500
C6 C7 1.458(4)
C7 C12 1.389(4)
C7 C8 1.390(4)
C8 C9 1.382(4)
C8 H8 0.9500
C9 C10 1.393(4)
C9 H9 0.9500
C10 C11 1.398(4)
C10 H10 0.9500
C11 C12 1.387(4)
C13 C14 1.390(4)
C13 C18 1.398(4)
C14 C15 1.376(4)
C14 H14 0.9500
C15 C16 1.391(4)
C15 H15 0.9500
C16 C17 1.375(4)
C16 H16 0.9500
C17 C18 1.382(4)
C17 H17 0.9500
C18 H18 0.9500
C19 C24 1.392(4)
C19 C20 1.392(4)
C20 C21 1.387(4)
C20 H20 0.9500
C21 C22 1.376(4)
C21 H21 0.9500
C22 C23 1.365(4)
C22 H22 0.9500
C23 C24 1.385(4)
C23 H23 0.9500
C24 H24 0.9500
C25 C26 1.386(4)
C25 C30 1.399(4)
C26 C27 1.409(4)
C26 C31 1.496(5)
C27 C28 1.365(5)
C27 H27 0.9500
C28 C29 1.360(5)
C28 H28 0.9500
C29 C30 1.379(4)
C29 H29 0.9500
C30 H30 0.9500
C31 H31A 0.9800
C31 H31B 0.9800
C31 H31C 0.9800
C32 C33 1.388(4)
C32 C37 1.396(4)
C33 C34 1.384(4)
C33 H33 0.9500
C34 C35 1.373(4)
C34 H34 0.9500
C35 C36 1.381(4)
C35 H35 0.9500
C36 C37 1.383(4)
C36 H36 0.9500
C37 H37 0.9500
C38 C43 1.386(4)
C38 C39 1.393(4)
C39 C40 1.386(4)
C39 H39 0.9500
C40 C41 1.376(4)
C40 H40 0.9500
C41 C42 1.374(4)
C41 H41 0.9500
C42 C43 1.375(4)
C42 H42 0.9500
C43 H43 0.9500
C44 C45 1.391(4)
C44 C49 1.397(4)
C45 C46 1.400(4)
C45 C50 1.496(4)
C46 C47 1.363(5)
C46 H46 0.9500
C47 C48 1.378(5)
C47 H47 0.9500
C48 C49 1.388(4)
C48 H48 0.9500
C49 H49 0.9500
C50 H50A 0.9800
C50 H50B 0.9800
C50 H50C 0.9800
C51 C56 1.398(4)
C51 C52 1.401(4)
C52 C53 1.389(4)
C52 H52 0.9500
C53 C54 1.362(4)
C53 H53 0.9500
C54 C55 1.376(5)
C54 H54 0.9500
C55 C56 1.387(4)
C55 H55 0.9500
C56 H56 0.9500
C57 C58 1.393(4)
C57 C62 1.393(4)
C58 C59 1.391(5)
C58 H58 0.9500
C59 C60 1.365(5)
C59 H59 0.9500
C60 C61 1.362(6)
C60 H60 0.9500
C61 C62 1.376(5)
C61 H61 0.9500
C62 H62 0.9500
C63 C64 1.393(4)
C63 C68 1.402(4)
C64 C65 1.387(4)
C64 H64 0.9500
C65 C66 1.375(4)
C65 H65 0.9500
C66 C67 1.372(4)
C66 H66 0.9500
C67 C68 1.382(4)
C67 H67 0.9500
C68 H68 0.9500
C69 C70 1.386(4)
C69 C74 1.402(4)
C70 C71 1.389(4)
C70 H70 0.9500
C71 C72 1.370(4)
C71 H71 0.9500
C72 C73 1.377(4)
C72 H72 0.9500
C73 C74 1.390(4)
C73 H73 0.9500
C74 H74 0.9500
C75 H75A 0.9800
C75 H75B 0.9800
C75 H75C 0.9800
C75B C76B 1.3900
C75B C80B 1.3900
C76B C77B 1.3900
C76B H76B 0.9500
C77B C78B 1.3900
C77B H77B 0.9500
C78B C79B 1.3900
C78B H78B 0.9500
C79B C80B 1.3900
C79B H79B 0.9500
C80B H80B 0.9500

loop_
_geom_torsion_atom_site_label_1
_geom_torsion_atom_site_label_2
_geom_torsion_atom_site_label_3
_geom_torsion_atom_site_label_4
_geom_torsion
C32 P1 N1 C44 -162.1(2)
C38 P1 N1 C44 -42.6(2)
C2 P1 N1 C44 78.9(2)
C32 P1 N1 Zn1 25.4(2)
C38 P1 N1 Zn1 144.92(17)
C2 P1 N1 Zn1 -93.6(2)
C75 Zn1 N1 C44 68.8(3)
N2 Zn1 N1 C44 -111.99(19)
C75B Zn1 N1 C44 66.8(5)
C75 Zn1 N1 P1 -118.4(2)
N2 Zn1 N1 P1 60.8(2)
C75B Zn1 N1 P1 -120.4(5)
C12 O1 C1 C2 177.5(3)
C12 O1 C1 C6 -0.9(3)
C19 P2 N2 C25 -170.6(2)
C13 P2 N2 C25 -50.0(2)
C11 P2 N2 C25 72.3(2)
C19 P2 N2 Zn1 18.7(2)
C13 P2 N2 Zn1 139.24(16)
C11 P2 N2 Zn1 -98.40(18)
C75 Zn1 N2 C25 74.0(3)
N1 Zn1 N2 C25 -105.14(19)
C75B Zn1 N2 C25 76.0(4)
C75 Zn1 N2 P2 -114.7(2)
N1 Zn1 N2 P2 66.1(2)
C75B Zn1 N2 P2 -112.8(4)
O1 C1 C2 C3 179.8(2)
C6 C1 C2 C3 -2.0(4)
O1 C1 C2 P1 -4.4(4)
C6 C1 C2 P1 173.7(2)
N1 P1 C2 C1 38.3(3)
C32 P1 C2 C1 -80.7(2)
C38 P1 C2 C1 163.8(2)
N1 P1 C2 C3 -146.6(2)
C32 P1 C2 C3 94.5(3)
C38 P1 C2 C3 -21.1(3)
C1 C2 C3 C4 0.8(4)
P1 C2 C3 C4 -174.6(2)
C2 C3 C4 C5 -0.1(5)
C3 C4 C5 C6 0.3(4)
C4 C5 C6 C1 -1.3(4)
C4 C5 C6 C7 177.3(3)
O1 C1 C6 C5 -179.4(2)
C2 C1 C6 C5 2.3(4)
O1 C1 C6 C7 1.7(3)
C2 C1 C6 C7 -176.7(3)
C5 C6 C7 C12 179.6(3)
C1 C6 C7 C12 -1.7(3)
C5 C6 C7 C8 0.6(6)
C1 C6 C7 C8 179.2(3)
C12 C7 C8 C9 -0.6(4)
C6 C7 C8 C9 178.4(3)
C7 C8 C9 C10 -0.6(5)
C8 C9 C10 C11 0.9(5)
C9 C10 C11 C12 0.1(4)
C9 C10 C11 P2 -172.1(2)
N2 P2 C11 C12 42.8(3)
C19 P2 C11 C12 -74.5(2)
C13 P2 C11 C12 168.7(2)
N2 P2 C11 C10 -145.3(2)
C19 P2 C11 C10 97.4(3)
C13 P2 C11 C10 -19.3(3)
C1 O1 C12 C11 178.7(2)
C1 O1 C12 C7 -0.2(3)
C10 C11 C12 O1 179.9(2)
P2 C11 C12 O1 -7.3(4)
C10 C11 C12 C7 -1.3(4)
P2 C11 C12 C7 171.4(2)
C8 C7 C12 O1 -179.5(2)
C6 C7 C12 O1 1.2(3)
C8 C7 C12 C11 1.6(4)
C6 C7 C12 C11 -177.6(3)
N2 P2 C13 C14 -100.6(3)
C19 P2 C13 C14 17.9(3)
C11 P2 C13 C14 132.0(3)
N2 P2 C13 C18 70.4(3)
C19 P2 C13 C18 -171.1(2)
C11 P2 C13 C18 -57.0(3)
C18 C13 C14 C15 -1.1(5)
P2 C13 C14 C15 169.9(3)
C13 C14 C15 C16 -0.4(5)
C14 C15 C16 C17 1.7(6)
C15 C16 C17 C18 -1.5(6)
C16 C17 C18 C13 0.0(5)
C14 C13 C18 C17 1.2(5)
P2 C13 C18 C17 -169.9(2)
N2 P2 C19 C24 -138.2(2)
C13 P2 C19 C24 99.3(3)
C11 P2 C19 C24 -14.9(3)
N2 P2 C19 C20 42.4(3)
C13 P2 C19 C20 -80.1(3)
C11 P2 C19 C20 165.7(2)
C24 C19 C20 C21 0.7(4)
P2 C19 C20 C21 -179.9(2)
C19 C20 C21 C22 0.6(5)
C20 C21 C22 C23 -0.8(5)
C21 C22 C23 C24 -0.2(5)
C22 C23 C24 C19 1.4(5)
C20 C19 C24 C23 -1.7(5)
P2 C19 C24 C23 178.9(2)
P2 N2 C25 C26 90.1(3)
Zn1 N2 C25 C26 -97.5(3)
P2 N2 C25 C30 -92.6(3)
Zn1 N2 C25 C30 79.8(3)
C30 C25 C26 C27 3.3(5)
N2 C25 C26 C27 -179.4(3)
C30 C25 C26 C31 -177.1(3)
N2 C25 C26 C31 0.2(5)
C25 C26 C27 C28 -2.2(5)
C31 C26 C27 C28 178.2(3)
C26 C27 C28 C29 -0.6(6)
C27 C28 C29 C30 2.3(5)
C28 C29 C30 C25 -1.1(5)
C26 C25 C30 C29 -1.8(5)
N2 C25 C30 C29 -179.1(3)
N1 P1 C32 C33 -144.7(2)
C38 P1 C32 C33 93.3(3)
C2 P1 C32 C33 -19.6(3)
N1 P1 C32 C37 39.3(3)
C38 P1 C32 C37 -82.7(2)
C2 P1 C32 C37 164.4(2)
C37 C32 C33 C34 -0.9(4)
P1 C32 C33 C34 -176.9(2)
C32 C33 C34 C35 0.1(4)
C33 C34 C35 C36 1.2(5)
C34 C35 C36 C37 -1.5(5)
C35 C36 C37 C32 0.7(5)
C33 C32 C37 C36 0.6(4)
P1 C32 C37 C36 176.6(2)
N1 P1 C38 C43 72.3(3)
C32 P1 C38 C43 -169.4(2)
C2 P1 C38 C43 -55.4(3)
N1 P1 C38 C39 -102.7(2)
C32 P1 C38 C39 15.6(3)
C2 P1 C38 C39 129.6(2)
C43 C38 C39 C40 -0.7(4)
P1 C38 C39 C40 174.3(2)
C38 C39 C40 C41 0.4(4)
C39 C40 C41 C42 0.3(5)
C40 C41 C42 C43 -0.6(5)
C41 C42 C43 C38 0.3(5)
C39 C38 C43 C42 0.3(4)
P1 C38 C43 C42 -174.8(2)
P1 N1 C44 C45 93.1(3)
Zn1 N1 C44 C45 -92.8(3)
P1 N1 C44 C49 -88.2(3)
Zn1 N1 C44 C49 85.9(3)
C49 C44 C45 C46 2.1(4)
N1 C44 C45 C46 -179.2(3)
C49 C44 C45 C50 -178.1(3)
N1 C44 C45 C50 0.6(4)
C44 C45 C46 C47 -0.7(5)
C50 C45 C46 C47 179.5(3)
C45 C46 C47 C48 -1.2(5)
C46 C47 C48 C49 1.7(5)
C47 C48 C49 C44 -0.3(5)
C45 C44 C49 C48 -1.6(4)
N1 C44 C49 C48 179.7(3)
C57 B1 C51 C56 -69.5(3)
C63 B1 C51 C56 170.8(3)
C69 B1 C51 C56 50.2(3)
C57 B1 C51 C52 109.2(3)
C63 B1 C51 C52 -10.5(4)
C69 B1 C51 C52 -131.1(3)
C56 C51 C52 C53 1.6(4)
B1 C51 C52 C53 -177.2(3)
C51 C52 C53 C54 -0.9(4)
C52 C53 C54 C55 -0.2(5)
C53 C54 C55 C56 0.6(5)
C54 C55 C56 C51 0.1(5)
C52 C51 C56 C55 -1.2(5)
B1 C51 C56 C55 177.6(3)
C51 B1 C57 C58 17.9(4)
C63 B1 C57 C58 137.8(3)
C69 B1 C57 C58 -101.8(3)
C51 B1 C57 C62 -164.9(3)
C63 B1 C57 C62 -44.9(3)
C69 B1 C57 C62 75.5(3)
C62 C57 C58 C59 -0.4(4)
B1 C57 C58 C59 176.9(3)
C57 C58 C59 C60 0.7(5)
C58 C59 C60 C61 -0.3(6)
C59 C60 C61 C62 -0.2(6)
C60 C61 C62 C57 0.5(6)
C58 C57 C62 C61 -0.1(5)
B1 C57 C62 C61 -177.7(3)
C51 B1 C63 C64 -91.6(3)
C57 B1 C63 C64 147.0(3)
C69 B1 C63 C64 27.8(4)
C51 B1 C63 C68 81.9(3)
C57 B1 C63 C68 -39.5(3)
C69 B1 C63 C68 -158.7(3)
C68 C63 C64 C65 -1.3(5)
B1 C63 C64 C65 172.6(3)
C63 C64 C65 C66 0.5(5)
C64 C65 C66 C67 0.8(5)
C65 C66 C67 C68 -1.3(5)
C66 C67 C68 C63 0.5(5)
C64 C63 C68 C67 0.8(4)
B1 C63 C68 C67 -173.3(3)
C51 B1 C69 C70 -130.0(3)
C57 B1 C69 C70 -8.7(4)
C63 B1 C69 C70 110.5(3)
C51 B1 C69 C74 50.8(3)
C57 B1 C69 C74 172.2(3)
C63 B1 C69 C74 -68.7(3)
C74 C69 C70 C71 2.8(4)
B1 C69 C70 C71 -176.4(3)
C69 C70 C71 C72 0.2(5)
C70 C71 C72 C73 -2.5(5)
C71 C72 C73 C74 1.7(5)
C72 C73 C74 C69 1.5(5)
C70 C69 C74 C73 -3.6(4)
B1 C69 C74 C73 175.6(3)
C75 Zn1 C75B C76B -164(6)
N1 Zn1 C75B C76B -145.3(4)
N2 Zn1 C75B C76B 33.7(7)
C75 Zn1 C75B C80B 22(5)
N1 Zn1 C75B C80B 40.9(7)
N2 Zn1 C75B C80B -140.1(5)
C80B C75B C76B C77B 0.0
Zn1 C75B C76B C77B -173.7(9)
C75B C76B C77B C78B 0.0
C76B C77B C78B C79B 0.0
C77B C78B C79B C80B 0.0
C78B C79B C80B C75B 0.0
C76B C75B C80B C79B 0.0
Zn1 C75B C80B C79B 173.9(9)
